data_2205164
loop_
_publ_author_name
'Senge, Mathias O.'

_publ_section_title
;
 Dibenzyl
 5-(2-chloroethyl)-3,7-diethyl-2,8-dimethyldipyrromethane-1,9-dicarboxylate
;
_journal_issue 2
_journal_name_full 'Acta Crystallographica Section E'
_journal_page_first o506
_journal_page_last o508
_journal_paper_doi 10.1107/S160053680500245X
_journal_volume 61
_journal_year 2005
_chemical_formula_iupac 'C33 H37 Cl N2 O4'
_chemical_formula_moiety 'C33 H37 Cl N2 O4'
_chemical_formula_sum 'C33 H37 Cl N2 O4'
_chemical_formula_weight 561.10
_chemical_name_common
;
Dibenzyl
5-(2-chloroethyl)-3,7-diethyl-2,8-dimethyldipyrromethane-1,9-dicarboxylate
;
_chemical_name_systematic
;
dibenzyl
3,3'-diethyl-4,4'-dimethyl-2,2'-(3-chloropropane-1,1-diyl)dipyrrole-
5,5'-dicarboxylate
;
_space_group_IT_number 2
_symmetry_cell_setting triclinic
_symmetry_space_group_name_Hall '-P 1'
_symmetry_space_group_name_H-M 'P -1'
_atom_sites_solution_hydrogens geom
_atom_sites_solution_primary direct
_atom_sites_solution_secondary difmap
_cell_angle_alpha 92.84(3)
_cell_angle_beta 101.53(3)
_cell_angle_gamma 105.96(3)
_cell_formula_units_Z 2
_cell_length_a 8.514(4)
_cell_length_b 13.361(6)
_cell_length_c 14.020(5)
_cell_measurement_reflns_used 40
_cell_measurement_temperature 130(2)
_cell_measurement_theta_max 23
_cell_measurement_theta_min 19
_cell_volume 1493.2(12)
_computing_cell_refinement P3
_computing_data_collection 'P3 (Siemens, 1995)'
_computing_data_reduction 'XDISK (Siemens, 1995)'
_computing_molecular_graphics 'XP (Siemens, 1995)'
_computing_publication_material 'SHELXL97 and PLATON (Spek, 2003)'
_computing_structure_refinement 'SHELXL97 (Sheldrick, 1997)'
_computing_structure_solution 'SHELXS97 (Sheldrick, 1997)'
_diffrn_ambient_temperature 130(2)
_diffrn_measured_fraction_theta_full 1.000
_diffrn_measured_fraction_theta_max 1.000
_diffrn_measurement_device_type 'Siemens R3m/V'
_diffrn_measurement_method \w
_diffrn_radiation_monochromator graphite
_diffrn_radiation_source 'fine-focus sealed tube'
_diffrn_radiation_type MoK\a
_diffrn_radiation_wavelength 0.71073
_diffrn_reflns_av_R_equivalents 0.0412
_diffrn_reflns_av_sigmaI/netI 0.0318
_diffrn_reflns_limit_h_max 10
_diffrn_reflns_limit_h_min -11
_diffrn_reflns_limit_k_max 17
_diffrn_reflns_limit_k_min -17
_diffrn_reflns_limit_l_max 18
_diffrn_reflns_limit_l_min 0
_diffrn_reflns_number 7317
_diffrn_reflns_theta_full 27.50
_diffrn_reflns_theta_max 27.50
_diffrn_reflns_theta_min 1.49
_diffrn_standards_decay_% 1
_diffrn_standards_interval_count 198
_diffrn_standards_number 2
_exptl_absorpt_coefficient_mu 0.167
_exptl_absorpt_correction_T_max 0.939
_exptl_absorpt_correction_T_min 0.909
_exptl_absorpt_correction_type refdelf
_exptl_absorpt_process_details '(XABS2; Parkin et al., 1995)'
_exptl_crystal_colour colorless
_exptl_crystal_density_diffrn 1.248
_exptl_crystal_density_method 'not measured'
_exptl_crystal_description block
_exptl_crystal_F_000 596
_exptl_crystal_size_max 0.50
_exptl_crystal_size_mid 0.45
_exptl_crystal_size_min 0.39
_refine_diff_density_max 0.257
_refine_diff_density_min -0.352
_refine_ls_extinction_method none
_refine_ls_goodness_of_fit_ref 1.015
_refine_ls_hydrogen_treatment constr
_refine_ls_matrix_type full
_refine_ls_number_parameters 365
_refine_ls_number_reflns 6854
_refine_ls_number_restraints 0
_refine_ls_restrained_S_all 1.015
_refine_ls_R_factor_all 0.0622
_refine_ls_R_factor_gt 0.0446
_refine_ls_shift/su_max 0.000
_refine_ls_shift/su_mean 0.000
_refine_ls_structure_factor_coef Fsqd
_refine_ls_weighting_details 'calc w = 1/[\s^2^(Fo^2^)+(0.048P)^2^+0.6397P] where P = (Fo^2^+2Fc^2^)/3'
_refine_ls_weighting_scheme calc
_refine_ls_wR_factor_gt 0.1058
_refine_ls_wR_factor_ref 0.1169
_reflns_number_gt 5327
_reflns_number_total 6854
_reflns_threshold_expression I>2\s(I)
_cod_data_source_file su6163.cif
_cod_data_source_block I
_cod_depositor_comments
;
The following automatic conversions were performed:
'_symmetry_cell_setting' value 'Triclinic' changed to 'triclinic'
according to '/home/saulius/struct/CIF-dictionaries/cif_core.dic'
dictionary named 'cif_core.dic' version 2.4.1 from 2010-06-29.

Automatic conversion script
Id: cif_fix_enum 1527 2010-12-29 10:47:43Z saulius 

The following automatic conversions were performed:

'_symmetry_cell_setting' value 'Triclinic' changed to 'triclinic'
according to /home/saulius/struct/CIF-dictionaries/cif_core.dic
dictionary named 'cif_core.dic' version 2.4.1 from 2010-06-29.

Automatic conversion script
Id: cif_fix_values 1715 2011-07-08 13:25:40Z adriana 
;
_cod_original_cell_volume 1493.2(11)
_cod_database_code 2205164
_cod_database_fobs_code 2205164

loop_
_symmetry_equiv_pos_as_xyz
'x, y, z'
'-x, -y, -z'

loop_
_atom_site_label
_atom_site_fract_x
_atom_site_fract_y
_atom_site_fract_z
_atom_site_U_iso_or_equiv
_atom_site_adp_type
_atom_site_calc_flag
_atom_site_refinement_flags
_atom_site_occupancy
_atom_site_type_symbol
N1 0.86880(16) 0.84248(9) 0.40702(9) 0.0231(3) Uani d . 1 N
H1 0.8927 0.9112 0.4134 0.028 Uiso calc R 1 H
C1 0.89271(19) 0.78220(11) 0.48263(11) 0.0239(3) Uani d . 1 C
C2 0.8381(2) 0.67800(12) 0.44331(12) 0.0258(3) Uani d . 1 C
C3 0.7799(2) 0.67607(12) 0.34109(12) 0.0255(3) Uani d . 1 C
C4 0.80244(19) 0.77918(11) 0.32094(11) 0.0232(3) Uani d . 1 C
C5 0.77050(19) 0.82137(12) 0.22341(11) 0.0244(3) Uani d . 1 C
H5 0.7078 0.7595 0.1741 0.029 Uiso calc R 1 H
N2 1.04314(16) 0.96134(10) 0.24056(9) 0.0246(3) Uani d . 1 N
H2 1.0352 0.9944 0.2945 0.029 Uiso calc R 1 H
C6 0.92924(19) 0.87283(11) 0.19119(11) 0.0235(3) Uani d . 1 C
C7 0.9857(2) 0.84452(12) 0.11030(11) 0.0263(3) Uani d . 1 C
C8 1.1388(2) 0.92067(13) 0.11068(12) 0.0281(3) Uani d . 1 C
C9 1.1735(2) 0.99173(12) 0.19342(12) 0.0264(3) Uani d . 1 C
C11 0.9804(2) 0.83264(12) 0.57901(11) 0.0249(3) Uani d . 1 C
C12 1.0997(2) 0.80268(13) 0.74047(12) 0.0334(4) Uani d . 1 C
H12A 1.0493 0.8492 0.7733 0.040 Uiso calc R 1 H
H12B 1.2146 0.8431 0.7375 0.040 Uiso calc R 1 H
C13 1.1037(2) 0.70967(12) 0.79569(11) 0.0288(3) Uani d . 1 C
C14 1.2523(2) 0.70584(14) 0.85481(13) 0.0343(4) Uani d . 1 C
H14 1.3523 0.7606 0.8580 0.041 Uiso calc R 1 H
C15 1.2562(3) 0.62250(15) 0.90952(14) 0.0408(4) Uani d . 1 C
H15 1.3586 0.6207 0.9505 0.049 Uiso calc R 1 H
C16 1.1118(3) 0.54227(15) 0.90464(14) 0.0425(5) Uani d . 1 C
H16 1.1148 0.4854 0.9424 0.051 Uiso calc R 1 H
C17 0.9632(3) 0.54440(15) 0.84514(14) 0.0435(5) Uani d . 1 C
H17 0.8641 0.4886 0.8412 0.052 Uiso calc R 1 H
C18 0.9583(2) 0.62788(14) 0.79112(13) 0.0378(4) Uani d . 1 C
H18 0.8554 0.6295 0.7507 0.045 Uiso calc R 1 H
O1 1.03538(15) 0.92778(8) 0.60131(8) 0.0282(2) Uani d . 1 O
O2 0.99939(15) 0.76292(8) 0.64259(8) 0.0312(3) Uani d . 1 O
C21 0.8462(3) 0.58430(13) 0.49646(13) 0.0374(4) Uani d . 1 C
H21A 0.9591 0.5967 0.5371 0.056 Uiso calc R 1 H
H21B 0.8202 0.5226 0.4488 0.056 Uiso calc R 1 H
H21C 0.7647 0.5723 0.5382 0.056 Uiso calc R 1 H
C31 0.7088(2) 0.57901(12) 0.26918(13) 0.0349(4) Uani d . 1 C
H31A 0.7847 0.5343 0.2806 0.042 Uiso calc R 1 H
H31B 0.7045 0.5994 0.2020 0.042 Uiso calc R 1 H
C32 0.5335(3) 0.51539(15) 0.27634(17) 0.0510(5) Uani d . 1 C
H32A 0.5367 0.4946 0.3426 0.077 Uiso calc R 1 H
H32B 0.4950 0.4526 0.2288 0.077 Uiso calc R 1 H
H32C 0.4564 0.5581 0.2622 0.077 Uiso calc R 1 H
C51 0.6570(2) 0.89354(13) 0.22014(12) 0.0288(3) Uani d . 1 C
H51A 0.7158 0.9568 0.2671 0.035 Uiso calc R 1 H
H51B 0.6365 0.9163 0.1538 0.035 Uiso calc R 1 H
C52 0.4912(2) 0.84169(14) 0.24445(14) 0.0357(4) Uani d . 1 C
H52A 0.4265 0.8930 0.2447 0.043 Uiso calc R 1 H
H52B 0.5110 0.8191 0.3109 0.043 Uiso calc R 1 H
Cl1 0.37083(6) 0.73010(4) 0.15797(4) 0.04837(14) Uani d . 1 Cl
C71 0.8987(2) 0.75102(13) 0.03589(12) 0.0337(4) Uani d . 1 C
H71A 0.8387 0.6932 0.0686 0.040 Uiso calc R 1 H
H71B 0.9838 0.7276 0.0095 0.040 Uiso calc R 1 H
C72 0.7747(3) 0.77275(18) -0.04841(15) 0.0544(6) Uani d . 1 C
H72A 0.6886 0.7945 -0.0231 0.082 Uiso calc R 1 H
H72B 0.7219 0.7091 -0.0943 0.082 Uiso calc R 1 H
H72C 0.8336 0.8287 -0.0823 0.082 Uiso calc R 1 H
C81 1.2387(3) 0.92726(15) 0.03310(14) 0.0396(4) Uani d . 1 C
H81A 1.1895 0.9599 -0.0216 0.059 Uiso calc R 1 H
H81B 1.2374 0.8566 0.0096 0.059 Uiso calc R 1 H
H81C 1.3546 0.9695 0.0606 0.059 Uiso calc R 1 H
C91 1.3165(2) 1.08103(13) 0.23212(12) 0.0298(3) Uani d . 1 C
C92 1.4189(2) 1.23391(13) 0.34861(14) 0.0377(4) Uani d . 1 C
H92A 1.3644 1.2875 0.3637 0.045 Uiso calc R 1 H
H92B 1.4835 1.2587 0.2986 0.045 Uiso calc R 1 H
C93 1.5378(2) 1.22359(13) 0.43993(13) 0.0337(4) Uani d . 1 C
C94 1.6072(2) 1.30919(14) 0.51102(15) 0.0405(4) Uani d . 1 C
H94 1.5726 1.3706 0.5030 0.049 Uiso calc R 1 H
C95 1.7260(3) 1.30640(17) 0.59338(15) 0.0467(5) Uani d . 1 C
H95 1.7748 1.3663 0.6404 0.056 Uiso calc R 1 H
C96 1.7733(2) 1.21642(18) 0.60708(15) 0.0457(5) Uani d . 1 C
H96 1.8542 1.2140 0.6637 0.055 Uiso calc R 1 H
C97 1.7028(2) 1.13028(17) 0.53835(15) 0.0447(5) Uani d . 1 C
H97 1.7337 1.0679 0.5484 0.054 Uiso calc R 1 H
C98 1.5867(2) 1.13377(15) 0.45437(15) 0.0395(4) Uani d . 1 C
H98 1.5407 1.0744 0.4067 0.047 Uiso calc R 1 H
O3 1.44559(15) 1.10451(10) 0.20324(10) 0.0412(3) Uani d . 1 O
O4 1.29119(15) 1.13724(9) 0.30841(9) 0.0338(3) Uani d . 1 O

loop_
_atom_site_aniso_label
_atom_site_aniso_U_11
_atom_site_aniso_U_22
_atom_site_aniso_U_33
_atom_site_aniso_U_12
_atom_site_aniso_U_13
_atom_site_aniso_U_23
N1 0.0293(7) 0.0212(6) 0.0215(6) 0.0097(5) 0.0080(5) 0.0028(5)
C1 0.0282(8) 0.0259(7) 0.0221(7) 0.0118(6) 0.0092(6) 0.0054(6)
C2 0.0282(8) 0.0244(7) 0.0280(8) 0.0104(6) 0.0099(6) 0.0040(6)
C3 0.0272(8) 0.0255(7) 0.0259(8) 0.0091(6) 0.0096(6) 0.0008(6)
C4 0.0237(7) 0.0263(7) 0.0216(7) 0.0093(6) 0.0074(6) 0.0013(6)
C5 0.0266(8) 0.0258(7) 0.0217(7) 0.0089(6) 0.0060(6) 0.0013(6)
N2 0.0271(7) 0.0284(6) 0.0206(6) 0.0099(5) 0.0087(5) 0.0013(5)
C6 0.0257(7) 0.0260(7) 0.0203(7) 0.0103(6) 0.0045(6) 0.0027(6)
C7 0.0335(8) 0.0285(7) 0.0212(7) 0.0145(6) 0.0080(6) 0.0033(6)
C8 0.0319(8) 0.0354(8) 0.0237(8) 0.0164(7) 0.0115(6) 0.0073(6)
C9 0.0263(8) 0.0311(8) 0.0262(8) 0.0116(6) 0.0108(6) 0.0050(6)
C11 0.0305(8) 0.0256(7) 0.0241(8) 0.0123(6) 0.0125(6) 0.0060(6)
C12 0.0444(10) 0.0293(8) 0.0240(8) 0.0099(7) 0.0029(7) 0.0037(6)
C13 0.0388(9) 0.0291(8) 0.0214(8) 0.0118(7) 0.0102(7) 0.0039(6)
C14 0.0386(9) 0.0382(9) 0.0286(9) 0.0133(7) 0.0100(7) 0.0051(7)
C15 0.0505(11) 0.0480(11) 0.0332(10) 0.0276(9) 0.0105(8) 0.0110(8)
C16 0.0697(14) 0.0363(9) 0.0332(10) 0.0244(9) 0.0231(9) 0.0147(8)
C17 0.0535(12) 0.0353(9) 0.0395(11) 0.0049(8) 0.0150(9) 0.0102(8)
C18 0.0387(10) 0.0404(9) 0.0324(9) 0.0079(8) 0.0074(8) 0.0097(7)
O1 0.0387(6) 0.0244(5) 0.0233(6) 0.0101(5) 0.0101(5) 0.0016(4)
O2 0.0446(7) 0.0265(5) 0.0215(6) 0.0106(5) 0.0043(5) 0.0052(4)
C21 0.0535(11) 0.0258(8) 0.0344(10) 0.0143(8) 0.0087(8) 0.0060(7)
C31 0.0491(11) 0.0261(8) 0.0288(9) 0.0108(7) 0.0084(8) 0.0000(6)
C32 0.0512(12) 0.0333(10) 0.0549(13) -0.0011(8) 0.0005(10) 0.0004(9)
C51 0.0268(8) 0.0312(8) 0.0302(8) 0.0115(6) 0.0055(6) 0.0059(6)
C52 0.0298(9) 0.0421(9) 0.0390(10) 0.0157(7) 0.0081(7) 0.0061(8)
Cl1 0.0332(2) 0.0439(3) 0.0601(3) 0.00566(19) 0.0007(2) 0.0031(2)
C71 0.0442(10) 0.0332(8) 0.0265(8) 0.0141(7) 0.0109(7) 0.0003(7)
C72 0.0606(14) 0.0564(13) 0.0376(11) 0.0180(11) -0.0076(10) -0.0052(9)
C81 0.0466(11) 0.0478(10) 0.0334(10) 0.0187(9) 0.0218(8) 0.0077(8)
C91 0.0302(8) 0.0333(8) 0.0288(8) 0.0116(7) 0.0088(7) 0.0076(6)
C92 0.0359(9) 0.0285(8) 0.0438(11) 0.0048(7) 0.0042(8) 0.0028(7)
C93 0.0278(8) 0.0354(9) 0.0380(10) 0.0059(7) 0.0118(7) 0.0049(7)
C94 0.0390(10) 0.0346(9) 0.0446(11) 0.0059(8) 0.0093(8) 0.0009(8)
C95 0.0391(11) 0.0512(11) 0.0414(11) 0.0017(9) 0.0071(9) -0.0011(9)
C96 0.0279(9) 0.0688(13) 0.0409(11) 0.0134(9) 0.0088(8) 0.0102(10)
C97 0.0382(10) 0.0562(12) 0.0486(12) 0.0229(9) 0.0154(9) 0.0121(9)
C98 0.0377(10) 0.0411(10) 0.0424(11) 0.0154(8) 0.0101(8) 0.0021(8)
O3 0.0302(7) 0.0485(7) 0.0452(8) 0.0055(6) 0.0163(6) 0.0082(6)
O4 0.0306(6) 0.0319(6) 0.0360(7) 0.0048(5) 0.0081(5) -0.0019(5)

loop_
_atom_type_symbol
_atom_type_description
_atom_type_scat_dispersion_real
_atom_type_scat_dispersion_imag
_atom_type_scat_source
C C 0.0033 0.0016 'International Tables Vol C Tables 4.2.6.8 and 6.1.1.4'
H H 0.0000 0.0000 'International Tables Vol C Tables 4.2.6.8 and 6.1.1.4'
N N 0.0061 0.0033 'International Tables Vol C Tables 4.2.6.8 and 6.1.1.4'
O O 0.0106 0.0060 'International Tables Vol C Tables 4.2.6.8 and 6.1.1.4'
Cl Cl 0.1484 0.1585 'International Tables Vol C Tables 4.2.6.8 and 6.1.1.4'

loop_
_geom_angle_atom_site_label_1
_geom_angle_atom_site_label_2
_geom_angle_atom_site_label_3
_geom_angle
_geom_angle_publ_flag
C4 N1 C1 109.47(13) y
C4 N1 H1 125.3 ?
C1 N1 H1 125.3 ?
N1 C1 C2 107.93(14) ?
N1 C1 C11 119.44(13) ?
C2 C1 C11 132.17(14) ?
C1 C2 C3 107.06(14) ?
C1 C2 C21 127.32(15) ?
C3 C2 C21 125.55(14) ?
C4 C3 C2 107.39(14) ?
C4 C3 C31 127.29(15) ?
C2 C3 C31 125.32(14) ?
N1 C4 C3 108.14(14) ?
N1 C4 C5 122.65(13) ?
C3 C4 C5 129.15(14) ?
C6 C5 C4 112.91(13) ?
C6 C5 C51 111.53(13) ?
C4 C5 C51 112.59(13) ?
C6 C5 H5 106.4 ?
C4 C5 H5 106.4 ?
C51 C5 H5 106.4 ?
C6 N2 C9 109.64(13) y
C6 N2 H2 125.2 ?
C9 N2 H2 125.2 ?
N2 C6 C7 108.20(14) ?
N2 C6 C5 122.33(14) ?
C7 C6 C5 129.46(14) ?
C6 C7 C8 107.41(14) ?
C6 C7 C71 126.12(15) ?
C8 C7 C71 126.47(15) ?
C9 C8 C7 106.93(14) ?
C9 C8 C81 126.55(16) ?
C7 C8 C81 126.42(16) ?
N2 C9 C8 107.79(14) ?
N2 C9 C91 121.75(14) ?
C8 C9 C91 130.42(15) ?
O1 C11 O2 123.23(15) ?
O1 C11 C1 124.98(14) ?
O2 C11 C1 111.77(13) ?
O2 C12 C13 107.12(13) ?
O2 C12 H12A 110.3 ?
C13 C12 H12A 110.3 ?
O2 C12 H12B 110.3 ?
C13 C12 H12B 110.3 ?
H12A C12 H12B 108.5 ?
C14 C13 C18 118.97(16) ?
C14 C13 C12 119.88(16) ?
C18 C13 C12 121.12(16) ?
C13 C14 C15 120.42(17) ?
C13 C14 H14 119.8 ?
C15 C14 H14 119.8 ?
C16 C15 C14 120.14(18) ?
C16 C15 H15 119.9 ?
C14 C15 H15 119.9 ?
C17 C16 C15 120.09(17) ?
C17 C16 H16 120.0 ?
C15 C16 H16 120.0 ?
C16 C17 C18 120.02(18) ?
C16 C17 H17 120.0 ?
C18 C17 H17 120.0 ?
C17 C18 C13 120.35(18) ?
C17 C18 H18 119.8 ?
C13 C18 H18 119.8 ?
C11 O2 C12 117.74(13) ?
C2 C21 H21A 109.5 ?
C2 C21 H21B 109.5 ?
H21A C21 H21B 109.5 ?
C2 C21 H21C 109.5 ?
H21A C21 H21C 109.5 ?
H21B C21 H21C 109.5 ?
C3 C31 C32 113.27(16) ?
C3 C31 H31A 108.9 ?
C32 C31 H31A 108.9 ?
C3 C31 H31B 108.9 ?
C32 C31 H31B 108.9 ?
H31A C31 H31B 107.7 ?
C31 C32 H32A 109.5 ?
C31 C32 H32B 109.5 ?
H32A C32 H32B 109.5 ?
C31 C32 H32C 109.5 ?
H32A C32 H32C 109.5 ?
H32B C32 H32C 109.5 ?
C52 C51 C5 113.04(14) ?
C52 C51 H51A 109.0 ?
C5 C51 H51A 109.0 ?
C52 C51 H51B 109.0 ?
C5 C51 H51B 109.0 ?
H51A C51 H51B 107.8 ?
C51 C52 Cl1 111.78(13) ?
C51 C52 H52A 109.3 ?
Cl1 C52 H52A 109.3 ?
C51 C52 H52B 109.3 ?
Cl1 C52 H52B 109.3 ?
H52A C52 H52B 107.9 ?
C7 C71 C72 113.18(15) ?
C7 C71 H71A 108.9 ?
C72 C71 H71A 108.9 ?
C7 C71 H71B 108.9 ?
C72 C71 H71B 108.9 ?
H71A C71 H71B 107.8 ?
C71 C72 H72A 109.5 ?
C71 C72 H72B 109.5 ?
H72A C72 H72B 109.5 ?
C71 C72 H72C 109.5 ?
H72A C72 H72C 109.5 ?
H72B C72 H72C 109.5 ?
C8 C81 H81A 109.5 ?
C8 C81 H81B 109.5 ?
H81A C81 H81B 109.5 ?
C8 C81 H81C 109.5 ?
H81A C81 H81C 109.5 ?
H81B C81 H81C 109.5 ?
O3 C91 O4 122.88(16) ?
O3 C91 C9 125.82(16) ?
O4 C91 C9 111.29(14) ?
O4 C92 C93 113.25(15) ?
O4 C92 H92A 108.9 ?
C93 C92 H92A 108.9 ?
O4 C92 H92B 108.9 ?
C93 C92 H92B 108.9 ?
H92A C92 H92B 107.7 ?
C98 C93 C94 118.53(18) ?
C98 C93 C92 122.73(17) ?
C94 C93 C92 118.69(17) ?
C95 C94 C93 121.09(19) ?
C95 C94 H94 119.5 ?
C93 C94 H94 119.5 ?
C96 C95 C94 119.82(19) ?
C96 C95 H95 120.1 ?
C94 C95 H95 120.1 ?
C97 C96 C95 119.68(19) ?
C97 C96 H96 120.2 ?
C95 C96 H96 120.2 ?
C96 C97 C98 120.59(19) ?
C96 C97 H97 119.7 ?
C98 C97 H97 119.7 ?
C93 C98 C97 120.25(19) ?
C93 C98 H98 119.9 ?
C97 C98 H98 119.9 ?
C91 O4 C92 117.02(14) ?

loop_
_geom_bond_atom_site_label_1
_geom_bond_atom_site_label_2
_geom_bond_distance
_geom_bond_publ_flag
N1 C4 1.362(2) y
N1 C1 1.3793(19) y
N1 H1 0.8800 ?
C1 C2 1.387(2) y
C1 C11 1.438(2) ?
C2 C3 1.416(2) y
C2 C21 1.499(2) ?
C3 C4 1.389(2) y
C3 C31 1.503(2) ?
C4 C5 1.508(2) y
C5 C6 1.506(2) y
C5 C51 1.538(2) y
C5 H5 1.0000 ?
N2 C6 1.356(2) y
N2 C9 1.380(2) y
N2 H2 0.8800 ?
C6 C7 1.391(2) y
C7 C8 1.415(2) y
C7 C71 1.500(2) ?
C8 C9 1.391(2) y
C8 C81 1.501(2) ?
C9 C91 1.440(2) ?
C11 O1 1.2278(19) ?
C11 O2 1.3401(18) ?
C12 O2 1.451(2) ?
C12 C13 1.501(2) ?
C12 H12A 0.9900 ?
C12 H12B 0.9900 ?
C13 C14 1.382(3) ?
C13 C18 1.396(2) ?
C14 C15 1.387(2) ?
C14 H14 0.9500 ?
C15 C16 1.378(3) ?
C15 H15 0.9500 ?
C16 C17 1.377(3) ?
C16 H16 0.9500 ?
C17 C18 1.384(3) ?
C17 H17 0.9500 ?
C18 H18 0.9500 ?
C21 H21A 0.9800 ?
C21 H21B 0.9800 ?
C21 H21C 0.9800 ?
C31 C32 1.526(3) ?
C31 H31A 0.9900 ?
C31 H31B 0.9900 ?
C32 H32A 0.9800 ?
C32 H32B 0.9800 ?
C32 H32C 0.9800 ?
C51 C52 1.506(2) y
C51 H51A 0.9900 ?
C51 H51B 0.9900 ?
C52 Cl1 1.796(2) y
C52 H52A 0.9900 ?
C52 H52B 0.9900 ?
C71 C72 1.516(3) ?
C71 H71A 0.9900 ?
C71 H71B 0.9900 ?
C72 H72A 0.9800 ?
C72 H72B 0.9800 ?
C72 H72C 0.9800 ?
C81 H81A 0.9800 ?
C81 H81B 0.9800 ?
C81 H81C 0.9800 ?
C91 O3 1.213(2) ?
C91 O4 1.362(2) ?
C92 O4 1.442(2) ?
C92 C93 1.503(3) ?
C92 H92A 0.9900 ?
C92 H92B 0.9900 ?
C93 C98 1.386(3) ?
C93 C94 1.389(3) ?
C94 C95 1.384(3) ?
C94 H94 0.9500 ?
C95 C96 1.380(3) ?
C95 H95 0.9500 ?
C96 C97 1.376(3) ?
C96 H96 0.9500 ?
C97 C98 1.389(3) ?
C97 H97 0.9500 ?
C98 H98 0.9500 ?

loop_
_geom_hbond_atom_site_label_D
_geom_hbond_atom_site_label_H
_geom_hbond_atom_site_label_A
_geom_hbond_site_symmetry_A
_geom_hbond_distance_DH
_geom_hbond_distance_HA
_geom_hbond_distance_DA
_geom_hbond_angle_DHA
_geom_hbond_publ_flag
N1 H1 O1 2_776 0.88 2.10 2.966(2) 167 yes
N2 H2 O1 2_776 0.88 2.03 2.893(2) 166 yes
C5 H5 Cl1 . 1.00 2.75 3.204(2) 108 yes
C14 H14 O3 2_876 0.95 2.45 3.340(3) 157 yes
C21 H21A O2 . 0.98 2.51 2.886(2) 103 yes
C51 H51A O1 2_776 0.99 2.57 3.489(3) 154 yes
C81 H81C O3 . 0.98 2.47 3.141(3) 125 yes
C92 H92B O3 . 0.99 2.31 2.692(3) 102 yes

loop_
_geom_torsion_atom_site_label_1
_geom_torsion_atom_site_label_2
_geom_torsion_atom_site_label_3
_geom_torsion_atom_site_label_4
_geom_torsion
_geom_torsion_publ_flag
C4 N1 C1 C2 -0.73(17) ?
C4 N1 C1 C11 172.48(14) ?
N1 C1 C2 C3 0.06(17) ?
C11 C1 C2 C3 -171.95(16) ?
N1 C1 C2 C21 177.02(16) ?
C11 C1 C2 C21 5.0(3) ?
C1 C2 C3 C4 0.61(18) ?
C21 C2 C3 C4 -176.42(16) ?
C1 C2 C3 C31 -179.86(15) ?
C21 C2 C3 C31 3.1(3) ?
C1 N1 C4 C3 1.12(17) ?
C1 N1 C4 C5 -176.41(14) ?
C2 C3 C4 N1 -1.06(17) ?
C31 C3 C4 N1 179.43(15) ?
C2 C3 C4 C5 176.26(15) ?
C31 C3 C4 C5 -3.3(3) ?
N1 C4 C5 C6 71.21(18) y
C3 C4 C5 C6 -105.77(18) y
N1 C4 C5 C51 -56.19(19) y
C3 C4 C5 C51 126.83(17) y
C9 N2 C6 C7 0.03(17) ?
C9 N2 C6 C5 -178.75(13) ?
C4 C5 C6 N2 -65.19(18) ?
C51 C5 C6 N2 62.76(19) y
C4 C5 C6 C7 116.31(17) y
C51 C5 C6 C7 -115.74(18) y
N2 C6 C7 C8 -0.99(17) ?
C5 C6 C7 C8 177.67(15) ?
N2 C6 C7 C71 179.64(14) ?
C5 C6 C7 C71 -1.7(3) ?
C6 C7 C8 C9 1.57(17) ?
C71 C7 C8 C9 -179.07(15) ?
C6 C7 C8 C81 -174.83(16) ?
C71 C7 C8 C81 4.5(3) ?
C6 N2 C9 C8 0.97(17) ?
C6 N2 C9 C91 -177.23(14) ?
C7 C8 C9 N2 -1.55(17) ?
C81 C8 C9 N2 174.84(15) ?
C7 C8 C9 C91 176.44(16) ?
C81 C8 C9 C91 -7.2(3) ?
N1 C1 C11 O1 1.4(2) ?
C2 C1 C11 O1 172.65(17) ?
N1 C1 C11 O2 -177.16(13) ?
C2 C1 C11 O2 -5.9(2) ?
O2 C12 C13 C14 137.08(16) ?
O2 C12 C13 C18 -45.1(2) ?
C18 C13 C14 C15 -0.7(3) ?
C12 C13 C14 C15 177.17(16) ?
C13 C14 C15 C16 0.6(3) ?
C14 C15 C16 C17 0.2(3) ?
C15 C16 C17 C18 -0.9(3) ?
C16 C17 C18 C13 0.7(3) ?
C14 C13 C18 C17 0.1(3) ?
C12 C13 C18 C17 -177.79(17) ?
O1 C11 O2 C12 -4.3(2) ?
C1 C11 O2 C12 174.27(14) ?
C13 C12 O2 C11 -178.93(14) ?
C4 C3 C31 C32 -107.8(2) ?
C2 C3 C31 C32 72.7(2) ?
C6 C5 C51 C52 175.59(14) ?
C4 C5 C51 C52 -56.29(19) ?
C5 C51 C52 Cl1 -62.05(17) y
C6 C7 C71 C72 88.3(2) ?
C8 C7 C71 C72 -90.9(2) ?
N2 C9 C91 O3 169.26(16) ?
C8 C9 C91 O3 -8.5(3) ?
N2 C9 C91 O4 -9.7(2) ?
C8 C9 C91 O4 172.54(16) ?
O4 C92 C93 C98 34.7(3) ?
O4 C92 C93 C94 -148.13(17) ?
C98 C93 C94 C95 1.7(3) ?
C92 C93 C94 C95 -175.57(18) ?
C93 C94 C95 C96 -1.9(3) ?
C94 C95 C96 C97 0.4(3) ?
C95 C96 C97 C98 1.3(3) ?
C94 C93 C98 C97 0.0(3) ?
C92 C93 C98 C97 177.11(18) ?
C96 C97 C98 C93 -1.4(3) ?
O3 C91 O4 C92 6.2(2) ?
C9 C91 O4 C92 -174.77(14) ?
C93 C92 O4 C91 -98.98(18) ?

loop_
_cod_related_entry_id
_cod_related_entry_database
_cod_related_entry_code
1 ChemSpider 21129919
